data_8101059
loop_
_publ_author_name
'Lissner, Falk'
'Schleid, Thomas'

_publ_section_title
;
Refinement of the crystal structure of ditantalum monocarbide, Ta~2~C
;
_journal_issue 3
_journal_name_full 'Zeitschrift f\"ur Kristallographie - New Crystal Structures'
_journal_page_first 329
_journal_page_last 330
_journal_volume 216
_journal_year 2001
_chemical_formula_analytical Ta2C
_chemical_formula_structural 'Ta2 C'
_chemical_formula_sum 'C Ta2'
_chemical_formula_weight 373.91
_chemical_name_common 'tantalum hemicarbide'
_space_group_IT_number 164
_symmetry_cell_setting trigonal
_symmetry_space_group_name_Hall '-P 3 2"'
_symmetry_space_group_name_H-M 'P -3 m 1'
_cell_angle_alpha 90.00
_cell_angle_beta 90.00
_cell_angle_gamma 120.00
_cell_formula_units_Z 1
_cell_length_a 3.1059(5)
_cell_length_b 3.1059(5)
_cell_length_c 4.9464(9)
_cell_measurement_temperature 293(2)
_cell_volume 41.323(12)
_diffrn_ambient_temperature 293(2)
_exptl_crystal_density_diffrn 15.025
_refine_ls_R_factor_obs 0.0113
_refine_ls_wR_factor_obs 0.0258
_cod_database_code 8101059

loop_
_symmetry_equiv_pos_as_xyz
'x, y, z'
'-y, x-y, z'
'-x+y, -x, z'
'-x+y, y, z'
'x, x-y, z'
'-y, -x, z'
'-x, -y, -z'
'y, -x+y, -z'
'x-y, x, -z'
'x-y, -y, -z'
'-x, -x+y, -z'
'y, x, -z'

loop_
_atom_site_aniso_label
_atom_site_aniso_U_11
_atom_site_aniso_U_22
_atom_site_aniso_U_33
_atom_site_aniso_U_23
_atom_site_aniso_U_13
_atom_site_aniso_U_12
Ta 0.0018(2) 0.0018(2) 0.0029(2) 0.000 0.000 0.00089(10)

loop_
_atom_site_label
_atom_site_type_symbol
_atom_site_fract_x
_atom_site_fract_y
_atom_site_fract_z
_atom_site_U_iso_or_equiv
_atom_site_thermal_displace_type
_atom_site_occupancy
_atom_site_calc_flag
_atom_site_refinement_flags
_atom_site_disorder_group
Ta Ta 0.3333 0.6667 0.25201(8) 0.0022(2) Uani 1 d S .
C C 0.0000 0.0000 0.0000 0.012(3) Uiso 1 d S .

loop_
_geom_bond_atom_site_label_1
_geom_bond_atom_site_label_2
_geom_bond_distance
_geom_bond_site_symmetry_2
_geom_bond_publ_flag
Ta C 2.1839(4) 1_565 ?
Ta C 2.1839(4) . ?
Ta C 2.1839(4) 1_665 ?
Ta Ta 3.0388(8) 7_676 ?
Ta Ta 3.0388(8) 7_566 ?
Ta Ta 3.0388(8) 7_666 ?
Ta Ta 3.0710(8) 7_565 ?
Ta Ta 3.0710(8) 7_675 ?
Ta Ta 3.0710(8) 7_665 ?
Ta Ta 3.1059(5) 1_665 ?
Ta Ta 3.1059(5) 1_445 ?
Ta Ta 3.1059(5) 1_565 ?
C Ta 2.1839(4) 7_565 ?
C Ta 2.1839(4) 1_545 ?
C Ta 2.1839(4) 7 ?
C Ta 2.1839(4) 1_445 ?
C Ta 2.1839(4) 7_665 ?
